data_4089454
loop_
_publ_author_name
'Mao, Yanli'
'Lim, Kelvin Meng Hui'
'Li, Yongxin'
'Ganguly, Rakesh'
'Mathey, Francois'

_publ_section_title
;
 The Original Coordination Chemistry of 2-Phosphaphenol with Copper(I) and
 Gold(I) Halides
;
_journal_issue 12
_journal_name_full Organometallics
_journal_page_first 3562
_journal_paper_doi 10.1021/om400207y
_journal_volume 32
_journal_year 2013
_chemical_formula_moiety 'C20 H20 Cl2 Cu2 O4 P4'
_chemical_formula_sum 'C20 H20 Cl2 Cu2 O4 P4'
_chemical_formula_weight 646.22
_space_group_IT_number 2
_space_group_name_Hall '-P 1'
_space_group_name_H-M_alt 'P -1'
_symmetry_cell_setting triclinic
_symmetry_space_group_name_H-M 'P -1'
_atom_sites_solution_hydrogens geom
_atom_sites_solution_primary direct
_atom_sites_solution_secondary difmap
_audit_creation_method SHELXL-97
_cell_angle_alpha 83.1400(10)
_cell_angle_beta 80.5840(10)
_cell_angle_gamma 76.6150(10)
_cell_formula_units_Z 1
_cell_length_a 7.2297(2)
_cell_length_b 9.3745(3)
_cell_length_c 9.5825(3)
_cell_measurement_reflns_used 4400
_cell_measurement_temperature 293(2)
_cell_measurement_theta_max 28.30
_cell_measurement_theta_min 2.93
_cell_volume 621.04(3)
_computing_cell_refinement 'Bruker SAINT'
_computing_data_collection 'Bruker APEX2'
_computing_data_reduction 'Bruker SAINT'
_computing_molecular_graphics 'Bruker SHELXTL'
_computing_publication_material 'Bruker SHELXTL'
_computing_structure_refinement 'SHELXL-97 (Sheldrick, 2008)'
_computing_structure_solution 'SHELXS-97 (Sheldrick, 2008)'
_diffrn_ambient_temperature 293(2)
_diffrn_measured_fraction_theta_full 0.984
_diffrn_measured_fraction_theta_max 0.984
_diffrn_measurement_device_type 'Bruker APEX-II CCD'
_diffrn_measurement_method '\f and \w scans'
_diffrn_radiation_monochromator graphite
_diffrn_radiation_source 'fine-focus sealed tube'
_diffrn_radiation_type MoK\a
_diffrn_radiation_wavelength 0.71073
_diffrn_reflns_av_R_equivalents 0.0244
_diffrn_reflns_av_sigmaI/netI 0.0281
_diffrn_reflns_limit_h_max 8
_diffrn_reflns_limit_h_min -9
_diffrn_reflns_limit_k_max 12
_diffrn_reflns_limit_k_min -12
_diffrn_reflns_limit_l_max 12
_diffrn_reflns_limit_l_min -12
_diffrn_reflns_number 8936
_diffrn_reflns_theta_full 28.32
_diffrn_reflns_theta_max 28.32
_diffrn_reflns_theta_min 3.28
_exptl_absorpt_coefficient_mu 2.211
_exptl_absorpt_correction_T_max 0.8788
_exptl_absorpt_correction_T_min 0.5765
_exptl_absorpt_correction_type multi-scan
_exptl_absorpt_process_details sadabs
_exptl_crystal_colour yellow
_exptl_crystal_density_diffrn 1.728
_exptl_crystal_density_method 'not measured'
_exptl_crystal_description needle
_exptl_crystal_F_000 324
_exptl_crystal_size_max 0.28
_exptl_crystal_size_mid 0.10
_exptl_crystal_size_min 0.06
_refine_diff_density_max 1.311
_refine_diff_density_min -0.409
_refine_diff_density_rms 0.079
_refine_ls_extinction_method none
_refine_ls_goodness_of_fit_ref 1.045
_refine_ls_hydrogen_treatment constr
_refine_ls_matrix_type full
_refine_ls_number_parameters 147
_refine_ls_number_reflns 3059
_refine_ls_number_restraints 0
_refine_ls_restrained_S_all 1.045
_refine_ls_R_factor_all 0.0319
_refine_ls_R_factor_gt 0.0268
_refine_ls_shift/su_max 0.001
_refine_ls_shift/su_mean 0.000
_refine_ls_structure_factor_coef Fsqd
_refine_ls_weighting_details 'calc w=1/[\s^2^(Fo^2^)+(0.0398P)^2^+0.3137P] where P=(Fo^2^+2Fc^2^)/3'
_refine_ls_weighting_scheme calc
_refine_ls_wR_factor_gt 0.0708
_refine_ls_wR_factor_ref 0.0744
_reflns_number_gt 2701
_reflns_number_total 3059
_reflns_threshold_expression >2sigma(I)
_cod_data_source_file om400207y_si_003.cif
_cod_data_source_block mat149s
_cod_depositor_comments
;
The following automatic conversions were performed:

data item '_symmetry_cell_setting' value 'Triclinic' was changed to
'triclinic' in accordance with the
/home/saulius/struct/COD-crude-data/automatic-downloads/DataCite-retrospective/ACS/depositions/lib/dictionaries/cif_core.dic
dictionary named 'cif_core.dic' version 2.4.2 last updated on
2011-04-26.

Automatic conversion script
Id: cif_fix_values 6909 2019-04-08 15:41:33Z antanas 
;
_cod_original_sg_symbol_H-M P-1
_cod_database_code 4089454

loop_
_symmetry_equiv_pos_as_xyz
'x, y, z'
'-x, -y, -z'

loop_
_atom_site_label
_atom_site_type_symbol
_atom_site_fract_x
_atom_site_fract_y
_atom_site_fract_z
_atom_site_U_iso_or_equiv
_atom_site_adp_type
_atom_site_occupancy
_atom_site_symmetry_multiplicity
_atom_site_calc_flag
_atom_site_refinement_flags
Cu1 Cu 0.47984(3) 0.46319(3) 0.88050(2) 0.01681(8) Uani 1 1 d .
C1 C 0.5661(3) 0.3068(2) 0.5645(2) 0.0173(4) Uani 1 1 d .
C2 C 0.6754(3) 0.2245(3) 0.4570(2) 0.0242(5) Uani 1 1 d .
H2 H 0.6113 0.1951 0.3927 0.029 Uiso 1 1 calc R
C3 C 0.8738(3) 0.1834(3) 0.4394(3) 0.0343(6) Uani 1 1 d .
H3 H 0.9351 0.1294 0.3632 0.041 Uiso 1 1 calc R
C4 C 0.9866(3) 0.2182(3) 0.5293(3) 0.0377(6) Uani 1 1 d .
H4 H 1.1193 0.1875 0.5097 0.045 Uiso 1 1 calc R
C5 C 0.9109(3) 0.2960(3) 0.6459(3) 0.0289(5) Uani 1 1 d .
H5 H 0.9952 0.3118 0.7032 0.035 Uiso 1 1 calc R
C6 C 0.2596(3) 0.8274(2) 0.9128(2) 0.0187(4) Uani 1 1 d .
C7 C 0.2487(3) 0.9753(2) 0.8676(2) 0.0237(4) Uani 1 1 d .
H7 H 0.1281 1.0379 0.8706 0.028 Uiso 1 1 calc R
C8 C 0.4091(4) 1.0341(2) 0.8183(2) 0.0272(5) Uani 1 1 d .
H8 H 0.3891 1.1345 0.7909 0.033 Uiso 1 1 calc R
C9 C 0.5973(4) 0.9536(2) 0.8070(2) 0.0265(5) Uani 1 1 d .
H9 H 0.6954 1.0022 0.7701 0.032 Uiso 1 1 calc R
C10 C 0.6461(3) 0.8046(2) 0.8480(2) 0.0220(4) Uani 1 1 d .
H10 H 0.7752 0.7578 0.8379 0.026 Uiso 1 1 calc R
Cl1 Cl 0.17103(7) 0.47357(6) 0.84540(6) 0.02352(12) Uani 1 1 d .
O1 O 0.3740(2) 0.33910(18) 0.56483(16) 0.0231(3) Uani 1 1 d .
H1 H 0.3217 0.3881 0.6315 0.035 Uiso 1 1 calc R
O2 O 0.0930(2) 0.78543(18) 0.9572(2) 0.0318(4) Uani 1 1 d .
H2A H 0.1106 0.6958 0.9571 0.048 Uiso 1 1 calc R
P1 P 0.67031(7) 0.36579(6) 0.69199(5) 0.01767(12) Uani 1 1 d .
P2 P 0.47721(8) 0.70237(6) 0.91709(6) 0.01772(12) Uani 1 1 d .

loop_
_atom_site_aniso_label
_atom_site_aniso_U_11
_atom_site_aniso_U_22
_atom_site_aniso_U_33
_atom_site_aniso_U_23
_atom_site_aniso_U_13
_atom_site_aniso_U_12
Cu1 0.02132(14) 0.01336(13) 0.01704(14) -0.00393(9) -0.00394(9) -0.00417(9)
C1 0.0199(10) 0.0184(10) 0.0150(9) 0.0030(7) -0.0046(7) -0.0075(8)
C2 0.0249(11) 0.0357(13) 0.0152(10) -0.0074(9) -0.0027(8) -0.0105(9)
C3 0.0255(12) 0.0521(16) 0.0272(12) -0.0196(11) 0.0033(9) -0.0086(11)
C4 0.0176(11) 0.0592(18) 0.0387(14) -0.0223(13) 0.0013(10) -0.0071(11)
C5 0.0190(11) 0.0423(14) 0.0298(12) -0.0124(10) -0.0035(9) -0.0108(10)
C6 0.0235(10) 0.0174(10) 0.0154(9) -0.0053(7) -0.0003(8) -0.0046(8)
C7 0.0300(12) 0.0169(10) 0.0203(10) -0.0044(8) 0.0003(8) 0.0016(8)
C8 0.0429(14) 0.0135(10) 0.0235(11) 0.0000(8) 0.0001(10) -0.0071(9)
C9 0.0377(13) 0.0216(11) 0.0230(11) 0.0001(9) -0.0018(9) -0.0150(9)
C10 0.0250(11) 0.0209(10) 0.0222(10) -0.0023(8) -0.0042(8) -0.0086(8)
Cl1 0.0185(2) 0.0254(3) 0.0289(3) -0.0099(2) -0.00092(19) -0.00692(19)
O1 0.0185(7) 0.0315(9) 0.0204(8) -0.0065(6) -0.0060(6) -0.0031(6)
O2 0.0262(9) 0.0233(8) 0.0438(10) -0.0080(8) 0.0022(7) -0.0034(7)
P1 0.0181(3) 0.0189(3) 0.0180(3) -0.0051(2) -0.00299(19) -0.00605(19)
P2 0.0221(3) 0.0119(2) 0.0203(3) -0.00116(19) -0.0050(2) -0.00467(19)

loop_
_atom_type_symbol
_atom_type_description
_atom_type_scat_dispersion_real
_atom_type_scat_dispersion_imag
_atom_type_scat_source
C C 0.0033 0.0016 'International Tables Vol C Tables 4.2.6.8 and 6.1.1.4'
H H 0.0000 0.0000 'International Tables Vol C Tables 4.2.6.8 and 6.1.1.4'
O O 0.0106 0.0060 'International Tables Vol C Tables 4.2.6.8 and 6.1.1.4'
P P 0.1023 0.0942 'International Tables Vol C Tables 4.2.6.8 and 6.1.1.4'
Cu Cu 0.3201 1.2651 'International Tables Vol C Tables 4.2.6.8 and 6.1.1.4'
Cl Cl 0.1484 0.1585 'International Tables Vol C Tables 4.2.6.8 and 6.1.1.4'

loop_
_geom_angle_atom_site_label_1
_geom_angle_atom_site_label_2
_geom_angle_atom_site_label_3
_geom_angle
_geom_angle_site_symmetry_1
_geom_angle_site_symmetry_3
P1 Cu1 Cl1 106.50(2) . .
P1 Cu1 P2 118.09(2) . .
Cl1 Cu1 P2 103.47(2) . .
P1 Cu1 P2 109.48(2) . 2_667
Cl1 Cu1 P2 104.29(2) . 2_667
P2 Cu1 P2 113.628(17) . 2_667
P1 Cu1 Cu1 137.18(2) . 2_667
Cl1 Cu1 Cu1 115.990(19) . 2_667
P2 Cu1 Cu1 57.645(15) . 2_667
P2 Cu1 Cu1 55.983(15) 2_667 2_667
O1 C1 C2 116.42(18) . .
O1 C1 P1 121.68(15) . .
C2 C1 P1 121.90(16) . .
C3 C2 C1 124.2(2) . .
C3 C2 H2 117.9 . .
C1 C2 H2 117.9 . .
C2 C3 C4 123.7(2) . .
C2 C3 H3 118.2 . .
C4 C3 H3 118.2 . .
C5 C4 C3 123.0(2) . .
C5 C4 H4 118.5 . .
C3 C4 H4 118.5 . .
C4 C5 P1 123.86(18) . .
C4 C5 H5 118.1 . .
P1 C5 H5 118.1 . .
O2 C6 C7 116.93(19) . .
O2 C6 P2 120.84(15) . .
C7 C6 P2 122.20(17) . .
C8 C7 C6 123.2(2) . .
C8 C7 H7 118.4 . .
C6 C7 H7 118.4 . .
C7 C8 C9 124.6(2) . .
C7 C8 H8 117.7 . .
C9 C8 H8 117.7 . .
C10 C9 C8 123.3(2) . .
C10 C9 H9 118.4 . .
C8 C9 H9 118.4 . .
C9 C10 P2 122.68(18) . .
C9 C10 H10 118.7 . .
P2 C10 H10 118.7 . .
C1 O1 H1 109.5 . .
C6 O2 H2A 109.5 . .
C5 P1 C1 103.33(11) . .
C5 P1 Cu1 136.74(8) . .
C1 P1 Cu1 118.57(7) . .
C10 P2 C6 103.99(10) . .
C10 P2 Cu1 128.20(8) . .
C6 P2 Cu1 116.28(7) . .
C10 P2 Cu1 120.62(8) . 2_667
C6 P2 Cu1 118.75(7) . 2_667
Cu1 P2 Cu1 66.373(17) . 2_667

loop_
_geom_bond_atom_site_label_1
_geom_bond_atom_site_label_2
_geom_bond_distance
_geom_bond_site_symmetry_2
Cu1 P1 2.2340(6) .
Cu1 Cl1 2.2901(6) .
Cu1 P2 2.3058(6) .
Cu1 P2 2.3499(6) 2_667
Cu1 Cu1 2.5487(5) 2_667
C1 O1 1.351(2) .
C1 C2 1.386(3) .
C1 P1 1.738(2) .
C2 C3 1.384(3) .
C2 H2 0.9300 .
C3 C4 1.391(3) .
C3 H3 0.9300 .
C4 C5 1.375(3) .
C4 H4 0.9300 .
C5 P1 1.715(2) .
C5 H5 0.9300 .
C6 O2 1.341(3) .
C6 C7 1.390(3) .
C6 P2 1.734(2) .
C7 C8 1.387(3) .
C7 H7 0.9300 .
C8 C9 1.389(3) .
C8 H8 0.9300 .
C9 C10 1.384(3) .
C9 H9 0.9300 .
C10 P2 1.724(2) .
C10 H10 0.9300 .
O1 H1 0.8200 .
O2 H2A 0.8200 .
P2 Cu1 2.3500(6) 2_667
